data_7133569
loop_
_publ_author_name
'Das, Chandan'
'Ghosh, Suchismita'
'Biswas, Rathindranath'
'Lahiri, Goutam K.'
'Dutta, Arnab'

_publ_section_title
;
 A ligand-modulated photostable Mn(I)-carbonyl complex for preferential
 conversion of CO<sub>2</sub> to CO in water.
;
_journal_issue 76
_journal_name_full 'Chemical communications (Cambridge, England)'
_journal_page_first 10492
_journal_page_last 10495
_journal_paper_doi 10.1039/d4cc03202k
_journal_volume 60
_journal_year 2024
_chemical_formula_moiety 'Br C15 Mn N6 O3'
_chemical_formula_sum 'C15 Br Mn N6 O3'
_chemical_formula_weight 447.06
_space_group_crystal_system orthorhombic
_space_group_IT_number 29
_space_group_name_Hall 'P 2c -2ac'
_space_group_name_H-M_alt 'P c a 21'
_atom_sites_solution_primary dual
_audit_creation_date 2023-01-14
_audit_creation_method
;
Olex2 1.5
(compiled 2021.11.18 svn.ra9532c28 for OlexSys, GUI svn.r6429)
;
_audit_update_record
;
2023-01-14 deposited with the CCDC.	2024-08-14 downloaded from the CCDC.
;
_cell_angle_alpha 90
_cell_angle_beta 90
_cell_angle_gamma 90
_cell_formula_units_Z 8
_cell_length_a 50.2984(12)
_cell_length_b 6.8837(2)
_cell_length_c 9.6648(3)
_cell_measurement_reflns_used 9218
_cell_measurement_temperature 104.00(10)
_cell_measurement_theta_max 23.1110
_cell_measurement_theta_min 1.6340
_cell_volume 3346.33(16)
_computing_cell_refinement 'CrysAlisPro 1.171.41.93a (Rigaku OD, 2020)'
_computing_data_collection 'CrysAlisPro 1.171.41.93a (Rigaku OD, 2020)'
_computing_data_reduction 'CrysAlisPro 1.171.41.93a (Rigaku OD, 2020)'
_computing_molecular_graphics 'Olex2 1.5 (Dolomanov et al., 2009)'
_computing_publication_material 'Olex2 1.5 (Dolomanov et al., 2009)'
_computing_structure_refinement 'SHELXL 2018/3 (Sheldrick, 2015)'
_computing_structure_solution 'SHELXT 2018/2 (Sheldrick, 2018)'
_diffrn_ambient_environment N~2~
_diffrn_ambient_temperature 104.00(10)
_diffrn_detector 'CCD plate'
_diffrn_measured_fraction_theta_full 1.000
_diffrn_measured_fraction_theta_max 0.956
_diffrn_measurement_details
;
List of Runs (angles in degrees, time in seconds):

  # Type    Start    End  Width  t~exp~   \w     \q     \k     \f   Frames
#--------------------------------------------------------------------------
  1  \f     22.27 222.27   0.50    5.00  16.75 -18.39 -31.50    --   400
  2  \w   -119.86  16.64   0.50    5.00    --  -18.39 -59.25-135.92  273
  3  \w    -73.83   0.17   0.50    5.00    --  -18.39  94.56  73.16  148
  4  \w   -119.86  16.64   0.50    5.00    --  -18.39 -59.25  20.08  273
  5  \w    -73.83   0.17   0.50    5.00    --  -18.39  94.56 145.16  148
  6  \w    -73.83   0.17   0.50    5.00    --  -18.39  94.56   1.16  148
  7  \w   -119.86  16.64   0.50    5.00    --  -18.39 -59.25  71.08  273
;
_diffrn_measurement_device 'abstract diffractometer'
_diffrn_measurement_device_type 'Saxi-CrysAlisPro-abstract goniometer imported SAXI images'
_diffrn_measurement_method '\w and \f scans'
_diffrn_orient_matrix_type 'CrysAlisPro convention (1999,Acta A55,543-557)'
_diffrn_orient_matrix_UB_11 0.0124347000
_diffrn_orient_matrix_UB_12 0.0687829000
_diffrn_orient_matrix_UB_13 -0.0045895000
_diffrn_orient_matrix_UB_21 -0.0291706000
_diffrn_orient_matrix_UB_22 -0.0205507000
_diffrn_orient_matrix_UB_23 -0.0129265000
_diffrn_orient_matrix_UB_31 -0.0981436000
_diffrn_orient_matrix_UB_32 0.0148789000
_diffrn_orient_matrix_UB_33 0.0032776000
_diffrn_radiation_monochromator graphite
_diffrn_radiation_probe x-ray
_diffrn_radiation_type 'Mo K\a'
_diffrn_radiation_wavelength 0.71073
_diffrn_reflns_av_R_equivalents 0.1410
_diffrn_reflns_av_unetI/netI 0.1385
_diffrn_reflns_Laue_measured_fraction_full 1.000
_diffrn_reflns_Laue_measured_fraction_max 0.956
_diffrn_reflns_limit_h_max 75
_diffrn_reflns_limit_h_min -75
_diffrn_reflns_limit_k_max 10
_diffrn_reflns_limit_k_min -10
_diffrn_reflns_limit_l_max 14
_diffrn_reflns_limit_l_min -14
_diffrn_reflns_number 81284
_diffrn_reflns_point_group_measured_fraction_full 1.000
_diffrn_reflns_point_group_measured_fraction_max 0.918
_diffrn_reflns_theta_full 25.242
_diffrn_reflns_theta_max 33.128
_diffrn_reflns_theta_min 1.619
_diffrn_source 'fine-focus sealed X-ray tube'
_diffrn_source_type 'Enhance (Mo) X-ray Source'
_exptl_absorpt_coefficient_mu 3.205
_exptl_absorpt_correction_T_max 1.00000
_exptl_absorpt_correction_T_min 0.57695
_exptl_absorpt_correction_type multi-scan
_exptl_absorpt_process_details
;
CrysAlisPro 1.171.41.93a (Rigaku Oxford Diffraction, 2020)
Empirical absorption correction using spherical harmonics,
implemented in SCALE3 ABSPACK scaling algorithm.
;
_exptl_crystal_colour 'metallic yellowish yellow'
_exptl_crystal_colour_lustre metallic
_exptl_crystal_colour_modifier yellowish
_exptl_crystal_colour_primary yellow
_exptl_crystal_density_diffrn 1.775
_exptl_crystal_description irregular
_exptl_crystal_F_000 1728
_exptl_crystal_size_max 0.18
_exptl_crystal_size_mid 0.15
_exptl_crystal_size_min 0.11
_refine_diff_density_max 9.325
_refine_diff_density_min -2.194
_refine_diff_density_rms 0.475
_refine_ls_abs_structure_details
;
 Flack x determined using 2006 quotients [(I+)-(I-)]/[(I+)+(I-)]
 (Parsons, Flack and Wagner, Acta Cryst. B69 (2013) 249-259).
;
_refine_ls_abs_structure_Flack 0.331(17)
_refine_ls_extinction_method none
_refine_ls_goodness_of_fit_ref 2.017
_refine_ls_hydrogen_treatment undef
_refine_ls_matrix_type full
_refine_ls_number_parameters 209
_refine_ls_number_reflns 11714
_refine_ls_number_restraints 1
_refine_ls_restrained_S_all 2.016
_refine_ls_R_factor_all 0.2535
_refine_ls_R_factor_gt 0.1739
_refine_ls_shift/su_max 0.000
_refine_ls_shift/su_mean 0.000
_refine_ls_structure_factor_coef Fsqd
_refine_ls_weighting_details 'w=1/[\s^2^(Fo^2^)+(0.1000P)^2^] where P=(Fo^2^+2Fc^2^)/3'
_refine_ls_weighting_scheme calc
_refine_ls_wR_factor_gt 0.3836
_refine_ls_wR_factor_ref 0.4032
_reflns_Friedel_coverage 0.827
_reflns_Friedel_fraction_full 1.000
_reflns_Friedel_fraction_max 0.876
_reflns_number_gt 6886
_reflns_number_total 11714
_reflns_threshold_expression 'I > 2\s(I)'
_cod_data_source_file d4cc03202k2.cif
_cod_data_source_block ard_ma_mn1_fs_autored
_cod_depositor_comments 'Adding full bibliography for 7133568--7133569.cif.'
_cod_database_code 7133569
_shelx_shelxl_version_number 2018/3
_shelx_space_group_comment
;
The symmetry employed for this shelxl refinement is uniquely defined
by the following loop, which should always be used as a source of
symmetry information in preference to the above space-group names.
They are only intended as comments.
;
_shelx_estimated_absorpt_t_max 0.719
_shelx_estimated_absorpt_t_min 0.596
_olex2_refinement_description
;
;
_olex2_submission_special_instructions 'No special instructions were received'
_oxdiff_exptl_absorpt_empirical_details
;
Empirical correction (ABSPACK) includes:
- Absorption correction using spherical harmonics
- Frame scaling
;
_oxdiff_exptl_absorpt_empirical_full_max 1.557
_oxdiff_exptl_absorpt_empirical_full_min 0.557

loop_
_space_group_symop_operation_xyz
'x, y, z'
'-x, -y, z+1/2'
'x+1/2, -y, z'
'-x+1/2, y, z+1/2'

loop_
_atom_site_label
_atom_site_type_symbol
_atom_site_fract_x
_atom_site_fract_y
_atom_site_fract_z
_atom_site_U_iso_or_equiv
_atom_site_adp_type
_atom_site_occupancy
_atom_site_site_symmetry_order
_atom_site_calc_flag
_atom_site_refinement_flags_posn
_atom_site_refinement_flags_adp
_atom_site_refinement_flags_occupancy
_atom_site_disorder_assembly
_atom_site_disorder_group
Br2 Br 0.26139(3) -0.0017(2) 0.6672(2) 0.0212(5) Uiso 1 1 d . . . . .
Br1 Br 0.48629(4) 0.4938(2) 0.3101(2) 0.0243(6) Uiso 1 1 d . . . . .
Mn2 Mn 0.30630(5) -0.1749(4) 0.6708(5) 0.0212(6) Uiso 1 1 d . . . . .
Mn1 Mn 0.44176(6) 0.3199(4) 0.3096(5) 0.0234(6) Uiso 1 1 d . . . . .
N11 N 0.3070(3) 0.0095(18) 0.148(2) 0.015(3) Uiso 1 1 d . . . . .
N8 N 0.3167(4) -0.020(2) 0.509(2) 0.021(4) Uiso 1 1 d . . . . .
N4 N 0.4353(3) 0.538(3) 0.698(2) 0.025(4) Uiso 1 1 d . . . . .
N9 N 0.3303(3) 0.1480(19) 0.4812(15) 0.011(3) Uiso 1 1 d . . . . .
O1 O 0.3925(3) 0.114(2) 0.2808(18) 0.037(4) Uiso 1 1 d . . . . .
N12 N 0.3373(3) 0.368(2) 0.141(2) 0.031(4) Uiso 1 1 d . . . . .
O4 O 0.3560(3) -0.3917(19) 0.7097(16) 0.030(3) Uiso 1 1 d . . . . .
N7 N 0.2924(3) -0.358(2) 0.5107(18) 0.021(4) Uiso 1 1 d . . . . .
C30 C 0.3464(4) 0.521(3) 0.086(2) 0.021(4) Uiso 1 1 d . . . . .
N1 N 0.4569(3) 0.144(2) 0.4732(19) 0.026(4) Uiso 1 1 d . . . . .
C29 C 0.3586(4) 0.678(3) 0.150(3) 0.033(5) Uiso 1 1 d . . . . .
O2 O 0.4231(3) 0.641(2) 0.1254(18) 0.043(4) Uiso 1 1 d . . . . .
C24 C 0.3076(3) -0.095(2) 0.386(2) 0.013(4) Uiso 1 1 d . . . . .
C17 C 0.3178(4) 0.015(2) 0.793(3) 0.019(4) Uiso 1 1 d . . . . .
C12 C 0.3953(4) 0.993(2) 0.630(2) 0.016(4) Uiso 1 1 d . . . . .
C19 C 0.2815(4) -0.525(3) 0.527(3) 0.025(5) Uiso 1 1 d . . . . .
C22 C 0.2853(4) -0.369(3) 0.261(2) 0.024(4) Uiso 1 1 d . . . . .
C27 C 0.3522(4) 0.494(2) 0.366(2) 0.017(4) Uiso 1 1 d . . . . .
O3 O 0.4593(3) 0.086(2) 0.070(2) 0.039(4) Uiso 1 1 d . . . . .
O6 O 0.2866(4) -0.398(3) 0.909(2) 0.051(5) Uiso 1 1 d . . . . .
C11 C 0.4079(4) 0.846(3) 0.702(2) 0.027(5) Uiso 1 1 d . . . . .
C20 C 0.2703(4) -0.636(3) 0.420(2) 0.018(4) Uiso 1 1 d . . . . .
O5 O 0.3236(3) 0.150(2) 0.8493(18) 0.043(4) Uiso 1 1 d . . . . .
C9 C 0.4410(4) 0.418(3) 0.605(3) 0.032(5) Uiso 1 1 d . . . . .
C21 C 0.2734(4) -0.555(3) 0.277(2) 0.024(4) Uiso 1 1 d . . . . .
C1 C 0.4106(4) 0.194(3) 0.298(2) 0.025(4) Uiso 1 1 d . . . . .
N10 N 0.3140(3) 0.031(2) 0.2793(19) 0.018(3) Uiso 1 1 d . . . . .
C10 C 0.4208(4) 0.679(3) 0.637(2) 0.020(4) Uiso 1 1 d . . . . .
N6 N 0.4108(3) 0.864(2) 0.8450(18) 0.023(4) Uiso 1 1 d . . . . .
C13 C 0.3862(5) 1.150(4) 0.691(3) 0.050(7) Uiso 1 1 d . . . . .
C23 C 0.2939(3) -0.273(2) 0.3836(19) 0.014(4) Uiso 1 1 d . . . . .
C26 C 0.3402(4) 0.347(3) 0.278(2) 0.021(4) Uiso 1 1 d . . . . .
N3 N 0.4175(4) 0.638(3) 0.504(2) 0.037(5) Uiso 1 1 d . . . . .
C3 C 0.4303(5) 0.502(3) 0.201(3) 0.030(6) Uiso 1 1 d . . . . .
C6 C 0.4775(5) -0.045(4) 0.696(3) 0.039(6) Uiso 1 1 d . . . . .
C8 C 0.4560(4) 0.228(3) 0.601(2) 0.021(4) Uiso 1 1 d . . . . .
C18 C 0.2935(4) -0.309(3) 0.815(3) 0.029(4) Uiso 1 1 d . . . . .
C4 C 0.4676(4) -0.022(3) 0.462(3) 0.024(5) Uiso 1 1 d . . . . .
C28 C 0.3623(3) 0.654(2) 0.289(2) 0.018(4) Uiso 1 1 d . . . . .
C2 C 0.4537(4) 0.176(3) 0.168(3) 0.029(4) Uiso 1 1 d . . . . .
C25 C 0.3291(4) 0.185(3) 0.345(2) 0.030(5) Uiso 1 1 d . . . . .
C15 C 0.4015(4) 1.010(3) 0.919(3) 0.022(5) Uiso 1 1 d . . . . .
C16 C 0.3379(4) -0.302(3) 0.691(2) 0.028(5) Uiso 1 1 d . . . . .
C5 C 0.4776(4) -0.126(3) 0.580(2) 0.030(5) Uiso 1 1 d . . . . .
C7 C 0.4654(4) 0.135(3) 0.718(2) 0.027(5) Uiso 1 1 d . . . . .
C14 C 0.3894(4) 1.165(3) 0.842(2) 0.033(5) Uiso 1 1 d . . . . .
N5 N 0.4425(4) 0.516(2) 0.850(2) 0.026(5) Uiso 1 1 d . . . . .
N2 N 0.4312(3) 0.482(2) 0.4843(19) 0.017(4) Uiso 1 1 d . . . . .

loop_
_atom_type_symbol
_atom_type_description
_atom_type_scat_dispersion_real
_atom_type_scat_dispersion_imag
_atom_type_scat_source
C C 0.0033 0.0016 'International Tables Vol C Tables 4.2.6.8 and 6.1.1.4'
Br Br -0.2901 2.4595 'International Tables Vol C Tables 4.2.6.8 and 6.1.1.4'
Mn Mn 0.3368 0.7283 'International Tables Vol C Tables 4.2.6.8 and 6.1.1.4'
N N 0.0061 0.0033 'International Tables Vol C Tables 4.2.6.8 and 6.1.1.4'
O O 0.0106 0.0060 'International Tables Vol C Tables 4.2.6.8 and 6.1.1.4'

loop_
_geom_angle_atom_site_label_1
_geom_angle_atom_site_label_2
_geom_angle_atom_site_label_3
_geom_angle
_geom_angle_site_symmetry_1
_geom_angle_site_symmetry_3
_geom_angle_publ_flag
N8 Mn2 Br2 88.3(5) . . ?
N8 Mn2 N7 80.1(7) . . ?
N7 Mn2 Br2 88.6(4) . . ?
C17 Mn2 Br2 87.4(6) . . ?
C17 Mn2 N8 92.4(8) . . ?
C17 Mn2 N7 171.6(8) . . ?
C18 Mn2 Br2 86.3(7) . . ?
C18 Mn2 N8 174.3(9) . . ?
C18 Mn2 N7 98.1(8) . . ?
C18 Mn2 C17 89.0(10) . . ?
C18 Mn2 C16 89.1(10) . . ?
C16 Mn2 Br2 174.7(7) . . ?
C16 Mn2 N8 96.4(9) . . ?
C16 Mn2 N7 94.6(8) . . ?
C16 Mn2 C17 90.0(9) . . ?
N1 Mn1 Br1 87.3(5) . . ?
C1 Mn1 Br1 176.5(8) . . ?
C1 Mn1 N1 94.7(8) . . ?
C1 Mn1 N2 94.8(9) . . ?
C3 Mn1 Br1 87.3(8) . . ?
C3 Mn1 N1 168.2(9) . . ?
C3 Mn1 C1 91.2(10) . . ?
C3 Mn1 C2 92.7(11) . . ?
C3 Mn1 N2 91.2(10) . . ?
C2 Mn1 Br1 88.1(7) . . ?
C2 Mn1 N1 97.6(8) . . ?
C2 Mn1 C1 88.9(9) . . ?
C2 Mn1 N2 174.5(9) . . ?
N2 Mn1 Br1 88.3(5) . . ?
N2 Mn1 N1 78.2(7) . . ?
N9 N8 Mn2 138.1(14) . . ?
N9 N8 C24 108.7(16) . . ?
C24 N8 Mn2 113.2(12) . . ?
C9 N4 C10 106.8(19) . . ?
C9 N4 N5 124.9(19) . . ?
C10 N4 N5 128.3(17) . . ?
C25 N9 N8 109.1(16) . . ?
C30 N12 C26 118(2) . . ?
C19 N7 Mn2 125.7(16) . . ?
C19 N7 C23 121.5(18) . . ?
C23 N7 Mn2 112.5(12) . . ?
N12 C30 C29 128(2) . . ?
C8 N1 Mn1 114.6(13) . . ?
C4 N1 Mn1 126.8(16) . . ?
C4 N1 C8 118.4(19) . . ?
C28 C29 C30 114(2) . . ?
N8 C24 N10 109.1(15) . . ?
N8 C24 C23 120.5(17) . . ?
N10 C24 C23 130.4(18) . . ?
O5 C17 Mn2 168(2) . . ?
C13 C12 C11 122(2) . . ?
N7 C19 C20 124(2) . . ?
C21 C22 C23 117.2(18) . . ?
C28 C27 C26 112.6(18) . . ?
C12 C11 C10 124.2(19) . . ?
C12 C11 N6 119.1(19) . . ?
N6 C11 C10 116.4(18) . . ?
C19 C20 C21 116.1(17) . . ?
N4 C9 C8 135(2) . . ?
N4 C9 N2 108.7(19) . . ?
N2 C9 C8 116(2) . . ?
C22 C21 C20 118.5(18) . . ?
O1 C1 Mn1 174(2) . . ?
N11 N10 C24 125.5(15) . . ?
N11 N10 C25 129.8(16) . . ?
C24 N10 C25 104.6(16) . . ?
N4 C10 C11 128.3(18) . . ?
N3 C10 N4 109.8(18) . . ?
N3 C10 C11 121.7(19) . . ?
C15 N6 C11 124.3(19) . . ?
C12 C13 C14 118(2) . . ?
N7 C23 C24 112.9(16) . . ?
N7 C23 C22 122.0(16) . . ?
C24 C23 C22 124.7(17) . . ?
N12 C26 C27 123.2(18) . . ?
N12 C26 C25 120.0(19) . . ?
C25 C26 C27 116.6(18) . . ?
N2 N3 C10 104.6(19) . . ?
O2 C3 Mn1 176(2) . . ?
C5 C6 C7 122(2) . . ?
N1 C8 C9 114.2(18) . . ?
N1 C8 C7 122.2(17) . . ?
C7 C8 C9 123.2(19) . . ?
O6 C18 Mn2 176.6(19) . . ?
N1 C4 C5 122(2) . . ?
C29 C28 C27 123.9(18) . . ?
O3 C2 Mn1 173.8(19) . . ?
N9 C25 N10 108.4(17) . . ?
N9 C25 C26 125.9(19) . . ?
C26 C25 N10 125.6(19) . . ?
N6 C15 C14 116(2) . . ?
O4 C16 Mn2 173.4(19) . . ?
C6 C5 C4 119(2) . . ?
C8 C7 C6 116(2) . . ?
C15 C14 C13 120(2) . . ?
C9 N2 Mn1 115.8(13) . . ?
N3 N2 Mn1 134.3(15) . . ?
N3 N2 C9 109.9(19) . . ?

loop_
_geom_bond_atom_site_label_1
_geom_bond_atom_site_label_2
_geom_bond_distance
_geom_bond_site_symmetry_2
_geom_bond_publ_flag
Br2 Mn2 2.554(3) . ?
Br1 Mn1 2.540(3) . ?
Mn2 N8 1.968(19) . ?
Mn2 N7 2.115(17) . ?
Mn2 C17 1.85(2) . ?
Mn2 C18 1.79(2) . ?
Mn2 C16 1.83(2) . ?
Mn1 N1 2.133(18) . ?
Mn1 C1 1.794(19) . ?
Mn1 C3 1.73(2) . ?
Mn1 C2 1.79(2) . ?
Mn1 N2 2.090(18) . ?
N11 N10 1.33(3) . ?
N8 N9 1.37(2) . ?
N8 C24 1.37(3) . ?
N4 C9 1.25(3) . ?
N4 C10 1.35(3) . ?
N4 N5 1.52(3) . ?
N9 C25 1.34(3) . ?
O1 C1 1.08(2) . ?
N12 C30 1.26(2) . ?
N12 C26 1.34(3) . ?
O4 C16 1.11(2) . ?
N7 C19 1.29(2) . ?
N7 C23 1.36(2) . ?
C30 C29 1.39(3) . ?
N1 C8 1.36(3) . ?
N1 C4 1.27(2) . ?
C29 C28 1.37(3) . ?
O2 C3 1.26(3) . ?
C24 N10 1.39(2) . ?
C24 C23 1.40(2) . ?
C17 O5 1.12(2) . ?
C12 C11 1.38(3) . ?
C12 C13 1.31(3) . ?
C19 C20 1.41(3) . ?
C22 C21 1.42(3) . ?
C22 C23 1.43(3) . ?
C27 C26 1.45(3) . ?
C27 C28 1.42(2) . ?
O3 C2 1.17(3) . ?
O6 C18 1.15(3) . ?
C11 C10 1.47(3) . ?
C11 N6 1.39(3) . ?
C20 C21 1.49(3) . ?
C9 C8 1.51(3) . ?
C9 N2 1.34(3) . ?
N10 C25 1.45(3) . ?
C10 N3 1.33(3) . ?
N6 C15 1.32(3) . ?
C13 C14 1.48(4) . ?
C26 C25 1.41(3) . ?
N3 N2 1.30(2) . ?
C6 C5 1.26(3) . ?
C6 C7 1.40(3) . ?
C8 C7 1.38(3) . ?
C4 C5 1.44(3) . ?
C15 C14 1.44(3) . ?

loop_
_geom_torsion_atom_site_label_1
_geom_torsion_atom_site_label_2
_geom_torsion_atom_site_label_3
_geom_torsion_atom_site_label_4
_geom_torsion
_geom_torsion_site_symmetry_1
_geom_torsion_site_symmetry_2
_geom_torsion_site_symmetry_3
_geom_torsion_site_symmetry_4
_geom_torsion_publ_flag
Br2 Mn2 C17 O5 -59(10) . . . . ?
Mn2 N8 N9 C25 -176.0(16) . . . . ?
Mn2 N8 C24 N10 175.4(12) . . . . ?
Mn2 N8 C24 C23 -4(2) . . . . ?
Mn2 N7 C19 C20 174.2(15) . . . . ?
Mn2 N7 C23 C24 8.0(19) . . . . ?
Mn2 N7 C23 C22 -179.1(14) . . . . ?
Mn1 N1 C8 C9 8(2) . . . . ?
Mn1 N1 C8 C7 -178.8(15) . . . . ?
Mn1 N1 C4 C5 178.7(15) . . . . ?
N11 N10 C25 N9 177.3(17) . . . . ?
N11 N10 C25 C26 -2(3) . . . . ?
N8 Mn2 C17 O5 30(10) . . . . ?
N8 N9 C25 N10 -1(2) . . . . ?
N8 N9 C25 C26 178.3(18) . . . . ?
N8 C24 N10 N11 -175.8(17) . . . . ?
N8 C24 N10 C25 3.1(19) . . . . ?
N8 C24 C23 N7 -3(2) . . . . ?
N8 C24 C23 C22 -175.7(17) . . . . ?
N4 C9 C8 N1 179(2) . . . . ?
N4 C9 C8 C7 6(4) . . . . ?
N4 C9 N2 Mn1 173.7(14) . . . . ?
N4 C9 N2 N3 -5(3) . . . . ?
N4 C10 N3 N2 -4(2) . . . . ?
N9 N8 C24 N10 -3.6(19) . . . . ?
N9 N8 C24 C23 177.1(15) . . . . ?
N12 C30 C29 C28 4(3) . . . . ?
N12 C26 C25 N9 -179(2) . . . . ?
N12 C26 C25 N10 0(3) . . . . ?
N7 C19 C20 C21 4(3) . . . . ?
C30 N12 C26 C27 3(3) . . . . ?
C30 N12 C26 C25 176.5(19) . . . . ?
C30 C29 C28 C27 -7(3) . . . . ?
N1 C8 C7 C6 4(3) . . . . ?
N1 C4 C5 C6 -5(3) . . . . ?
C24 N8 N9 C25 3(2) . . . . ?
C24 N10 C25 N9 -2(2) . . . . ?
C24 N10 C25 C26 179.5(18) . . . . ?
C12 C11 C10 N4 174.2(19) . . . . ?
C12 C11 C10 N3 -12(3) . . . . ?
C12 C11 N6 C15 2(3) . . . . ?
C12 C13 C14 C15 -2(4) . . . . ?
C19 N7 C23 C24 -177.1(17) . . . . ?
C19 N7 C23 C22 -4(3) . . . . ?
C19 C20 C21 C22 -5(3) . . . . ?
C27 C26 C25 N9 -5(3) . . . . ?
C27 C26 C25 N10 173.9(18) . . . . ?
C11 C12 C13 C14 -1(3) . . . . ?
C11 C10 N3 N2 -178.9(16) . . . . ?
C11 N6 C15 C14 -5(3) . . . . ?
C9 N4 C10 C11 176(2) . . . . ?
C9 N4 C10 N3 1(2) . . . . ?
C9 C8 C7 C6 176.5(19) . . . . ?
C21 C22 C23 N7 4(3) . . . . ?
C21 C22 C23 C24 175.5(17) . . . . ?
N10 C24 C23 N7 177.8(17) . . . . ?
N10 C24 C23 C22 5(3) . . . . ?
C10 N4 C9 C8 -179(2) . . . . ?
C10 N4 C9 N2 2(2) . . . . ?
C10 C11 N6 C15 176.8(17) . . . . ?
C10 N3 N2 Mn1 -172.9(14) . . . . ?
C10 N3 N2 C9 5(2) . . . . ?
N6 C11 C10 N4 0(3) . . . . ?
N6 C11 C10 N3 174.1(19) . . . . ?
N6 C15 C14 C13 4(3) . . . . ?
C13 C12 C11 C10 -173(2) . . . . ?
C13 C12 C11 N6 1(3) . . . . ?
C23 N7 C19 C20 0(3) . . . . ?
C23 C24 N10 N11 3(3) . . . . ?
C23 C24 N10 C25 -177.7(18) . . . . ?
C23 C22 C21 C20 1(3) . . . . ?
C26 N12 C30 C29 -3(3) . . . . ?
C26 C27 C28 C29 7(3) . . . . ?
C8 N1 C4 C5 3(3) . . . . ?
C8 C9 N2 Mn1 -6(2) . . . . ?
C8 C9 N2 N3 175.9(17) . . . . ?
C18 Mn2 C17 O5 -145(10) . . . . ?
C4 N1 C8 C9 -175.8(18) . . . . ?
C4 N1 C8 C7 -3(3) . . . . ?
C28 C27 C26 N12 -5(3) . . . . ?
C28 C27 C26 C25 -178.7(17) . . . . ?
C16 Mn2 C17 O5 126(10) . . . . ?
C5 C6 C7 C8 -6(4) . . . . ?
C7 C6 C5 C4 7(4) . . . . ?
N5 N4 C9 C8 -2(4) . . . . ?
N5 N4 C9 N2 178.9(18) . . . . ?
N5 N4 C10 C11 -1(3) . . . . ?
N5 N4 C10 N3 -175.6(18) . . . . ?
N2 C9 C8 N1 -2(3) . . . . ?
N2 C9 C8 C7 -174.7(19) . . . . ?
